data_4308142
loop_
_publ_author_name
'Wei-Zhong Chen'
'John D. Protasiewicz'
'Stephen A. Davis'
'James B. Updegraff'
'Li-Qing Ma'
'Phillip E. Fanwick'
'Tong Ren'

_publ_contact_author_address
; Department of Chemistry 
  Purdue University 
  560 Oval Drive
  West Lafayette, IN 47906 
  USA 
;
_publ_contact_author_email tren@purdue.edu
_publ_contact_author_fax '(765) 494-0239'
_publ_contact_author_name 'Dr. Ren, Tong'
_publ_contact_author_phone '(765) 494-5466'
_publ_section_title
;
Olefin Metathesis as an Inorganic Synthetic Tool: Cross and Ring Closing
Metathesis Reactions of Diruthenium-Bound \w-Alkene-\a-carboxylates
;
_journal_name_full 'Inorganic Chemistry'
_journal_page_first 3775
_journal_page_last 3782
_journal_paper_doi 10.1021/ic070123l
_journal_volume 46
_journal_year 2007
_chemical_formula_moiety 'C40 H36 Cl9 N4 O5 Ru2'
_chemical_formula_sum 'C40 H36 Cl9 N4 O5 Ru2'
_chemical_formula_weight 1173.92
_chemical_name_systematic
; 
 ? 
;
_space_group_IT_number 2
_symmetry_cell_setting triclinic
_symmetry_space_group_name_Hall '-P 1'
_symmetry_space_group_name_H-M 'P -1'
_atom_sites_solution_hydrogens geom
_atom_sites_solution_primary direct
_atom_sites_solution_secondary difmap
_audit_creation_method SHELXL-97
_cell_angle_alpha 108.329(2)
_cell_angle_beta 96.638(2)
_cell_angle_gamma 106.7400(10)
_cell_formula_units_Z 2
_cell_length_a 11.3739(4)
_cell_length_b 12.6997(4)
_cell_length_c 17.7184(8)
_cell_measurement_reflns_used 9638
_cell_measurement_temperature 100(2)
_cell_measurement_theta_max 28.23
_cell_measurement_theta_min 2.48
_cell_volume 2265.91(15)
_computing_cell_refinement 'Bruker SMART'
_computing_data_collection 'Bruker SMART'
_computing_data_reduction 'Bruker SAINT'
_computing_molecular_graphics 'Bruker SHELXTL'
_computing_publication_material 'Bruker SHELXTL'
_computing_structure_refinement 'Bruker SHELXTL'
_computing_structure_solution 'Bruker SHELXTL'
_diffrn_ambient_temperature 100(2)
_diffrn_measured_fraction_theta_full 0.994
_diffrn_measured_fraction_theta_max 0.994
_diffrn_measurement_device_type 'Bruker SMART APEX2 CCD area detector'
_diffrn_measurement_method 'phi and omega scans'
_diffrn_radiation_monochromator graphite
_diffrn_radiation_source 'fine-focus sealed tube'
_diffrn_radiation_type MoK\a
_diffrn_radiation_wavelength 0.71073
_diffrn_reflns_av_R_equivalents 0.0229
_diffrn_reflns_av_sigmaI/netI 0.0226
_diffrn_reflns_limit_h_max 15
_diffrn_reflns_limit_h_min -15
_diffrn_reflns_limit_k_max 16
_diffrn_reflns_limit_k_min -16
_diffrn_reflns_limit_l_max 23
_diffrn_reflns_limit_l_min -23
_diffrn_reflns_number 38908
_diffrn_reflns_theta_full 28.24
_diffrn_reflns_theta_max 28.24
_diffrn_reflns_theta_min 1.92
_exptl_absorpt_coefficient_mu 1.245
_exptl_absorpt_correction_T_max 0.9290
_exptl_absorpt_correction_T_min 0.6628
_exptl_absorpt_correction_type multi-scan
_exptl_absorpt_process_details 'AXScale in Apex2 (Bruker, 2004)'
_exptl_crystal_colour 'Dark red'
_exptl_crystal_density_diffrn 1.721
_exptl_crystal_density_meas ?
_exptl_crystal_density_method .
_exptl_crystal_description 'irregular Bolck'
_exptl_crystal_F_000 1170
_exptl_crystal_size_max 0.36
_exptl_crystal_size_mid 0.16
_exptl_crystal_size_min 0.06
_refine_diff_density_max 1.967
_refine_diff_density_min -0.821
_refine_diff_density_rms 0.081
_refine_ls_extinction_method none
_refine_ls_goodness_of_fit_ref 1.027
_refine_ls_hydrogen_treatment constr
_refine_ls_matrix_type full
_refine_ls_number_parameters 541
_refine_ls_number_reflns 11138
_refine_ls_number_restraints 0
_refine_ls_restrained_S_all 1.027
_refine_ls_R_factor_all 0.0310
_refine_ls_R_factor_gt 0.0261
_refine_ls_shift/su_max 0.002
_refine_ls_shift/su_mean 0.000
_refine_ls_structure_factor_coef Fsqd
_refine_ls_weighting_details 'calc w=1/[\s^2^(Fo^2^)+(0.0307P)^2^+2.6300P] where P=(Fo^2^+2Fc^2^)/3'
_refine_ls_weighting_scheme calc
_refine_ls_wR_factor_gt 0.0648
_refine_ls_wR_factor_ref 0.0675
_reflns_number_gt 9916
_reflns_number_total 11138
_reflns_threshold_expression >2sigma(I)
_cod_data_source_file ic070123l-file002_5.cif
_cod_data_source_block comp3b
_cod_depositor_comments
;
The following automatic conversions were performed:
'_symmetry_cell_setting' value 'Triclinic' changed to 'triclinic'
according to '/home/saulius/struct/CIF-dictionaries/cif_core.dic'
dictionary named 'cif_core.dic' version 2.4.1 from 2010-06-29.

Automatic conversion script
Id: cif_fix_enum 1527 2010-12-29 10:47:43Z saulius 
;
_cod_original_cell_volume 2265.90(15)
_cod_database_code 4308142

loop_
_symmetry_equiv_pos_as_xyz
'x, y, z'
'-x, -y, -z'

loop_
_atom_site_label
_atom_site_type_symbol
_atom_site_fract_x
_atom_site_fract_y
_atom_site_fract_z
_atom_site_U_iso_or_equiv
_atom_site_adp_type
_atom_site_occupancy
_atom_site_symmetry_multiplicity
_atom_site_calc_flag
_atom_site_refinement_flags
_atom_site_disorder_assembly
_atom_site_disorder_group
Ru1 Ru 0.083795(15) 0.407634(13) 0.206419(9) 0.01276(4) Uani 1 1 d . . .
Ru2 Ru 0.069968(14) 0.575200(13) 0.184714(9) 0.01226(4) Uani 1 1 d . . .
N1 N -0.04160(16) 0.41795(15) 0.27914(10) 0.0151(3) Uani 1 1 d . . .
N2 N -0.03780(16) 0.59638(15) 0.26988(10) 0.0147(3) Uani 1 1 d . . .
N3 N 0.23439(16) 0.51161(14) 0.30059(10) 0.0145(3) Uani 1 1 d . . .
N4 N 0.23451(16) 0.67659(14) 0.27182(10) 0.0147(3) Uani 1 1 d . . .
O1 O -0.06331(14) 0.30236(12) 0.10944(9) 0.0173(3) Uani 1 1 d . . .
O2 O -0.09245(14) 0.46346(12) 0.09677(8) 0.0169(3) Uani 1 1 d . . .
O3 O 0.19895(14) 0.39292(13) 0.12583(9) 0.0180(3) Uani 1 1 d . . .
O4 O 0.17208(14) 0.54516(13) 0.09726(9) 0.0169(3) Uani 1 1 d . . .
O5 O 0.09845(15) 0.22013(13) 0.19975(9) 0.0209(3) Uani 1 1 d . . .
Cl1 Cl 0.02756(5) 0.72964(4) 0.14183(3) 0.01724(9) Uani 1 1 d . . .
Cl2 Cl -0.42106(5) 0.72993(6) 0.30119(4) 0.03322(13) Uani 1 1 d . . .
Cl3 Cl 0.05220(6) 1.03943(5) 0.41625(3) 0.02682(12) Uani 1 1 d . . .
Cl4 Cl 0.38820(6) 1.02523(5) 0.17775(4) 0.03194(13) Uani 1 1 d . . .
Cl5 Cl 0.40698(6) 1.09251(5) 0.49471(3) 0.02717(12) Uani 1 1 d . . .
Cl6 Cl 0.23324(6) 0.33553(5) 0.52429(3) 0.02801(12) Uani 1 1 d . . .
Cl7 Cl 0.59711(5) 0.35935(5) 0.35555(4) 0.02884(12) Uani 1 1 d . . .
Cl8 Cl -0.14875(6) 0.31085(5) 0.52490(3) 0.03002(13) Uani 1 1 d . . .
Cl9 Cl -0.30473(6) -0.01279(5) 0.21809(4) 0.03034(13) Uani 1 1 d . . .
C1 C 0.21182(19) 0.45914(18) 0.08385(12) 0.0168(4) Uani 1 1 d . . .
C2 C 0.28462(19) 0.62542(17) 0.31485(12) 0.0152(4) Uani 1 1 d . . .
H2 H 0.3584 0.6717 0.3570 0.018 Uiso 1 1 calc R . .
C3 C -0.07889(19) 0.51075(17) 0.29758(12) 0.0153(4) Uani 1 1 d . . .
H3 H -0.1370 0.5158 0.3318 0.018 Uiso 1 1 calc R . .
C4 C -0.12362(19) 0.35284(18) 0.07580(12) 0.0167(4) Uani 1 1 d . . .
C5 C 0.29714(19) 0.46230(17) 0.34769(12) 0.0154(4) Uani 1 1 d . . .
C6 C 0.4068(2) 0.44123(18) 0.33115(13) 0.0181(4) Uani 1 1 d . . .
H6 H 0.4431 0.4622 0.2900 0.022 Uiso 1 1 calc R . .
C7 C 0.46161(19) 0.38900(18) 0.37615(13) 0.0196(4) Uani 1 1 d . . .
C8 C 0.4114(2) 0.35711(18) 0.43669(13) 0.0200(4) Uani 1 1 d . . .
H8 H 0.4508 0.3220 0.4672 0.024 Uiso 1 1 calc R . .
C9 C 0.3018(2) 0.37836(18) 0.45104(12) 0.0189(4) Uani 1 1 d . . .
C10 C 0.2439(2) 0.43067(17) 0.40758(12) 0.0172(4) Uani 1 1 d . . .
H10 H 0.1689 0.4447 0.4186 0.021 Uiso 1 1 calc R . .
C11 C -0.09971(19) 0.32937(18) 0.30956(12) 0.0157(4) Uani 1 1 d . . .
C12 C -0.09583(19) 0.35930(18) 0.39269(13) 0.0175(4) Uani 1 1 d . . .
H12 H -0.0516 0.4379 0.4298 0.021 Uiso 1 1 calc R . .
C13 C -0.1576(2) 0.27253(19) 0.42042(13) 0.0199(4) Uani 1 1 d . . .
C14 C -0.2243(2) 0.15809(19) 0.36823(14) 0.0216(4) Uani 1 1 d . . .
H14 H -0.2689 0.1003 0.3878 0.026 Uiso 1 1 calc R . .
C15 C -0.2241(2) 0.13038(18) 0.28576(14) 0.0207(4) Uani 1 1 d . . .
C16 C -0.1620(2) 0.21382(18) 0.25548(13) 0.0189(4) Uani 1 1 d . . .
H16 H -0.1620 0.1925 0.1991 0.023 Uiso 1 1 calc R . .
C17 C -0.08696(19) 0.69073(18) 0.29560(12) 0.0155(4) Uani 1 1 d . . .
C18 C -0.2161(2) 0.66643(18) 0.28372(13) 0.0185(4) Uani 1 1 d . . .
H18 H -0.2734 0.5883 0.2549 0.022 Uiso 1 1 calc R . .
C19 C -0.2594(2) 0.7593(2) 0.31500(14) 0.0217(4) Uani 1 1 d . . .
C20 C -0.1797(2) 0.8740(2) 0.35642(14) 0.0223(4) Uani 1 1 d . . .
H20 H -0.2114 0.9359 0.3783 0.027 Uiso 1 1 calc R . .
C21 C -0.0516(2) 0.89543(18) 0.36490(12) 0.0196(4) Uani 1 1 d . . .
C22 C -0.0039(2) 0.80592(18) 0.33506(12) 0.0175(4) Uani 1 1 d . . .
H22 H 0.0845 0.8229 0.3414 0.021 Uiso 1 1 calc R . .
C23 C 0.29454(18) 0.80085(17) 0.29362(12) 0.0153(4) Uani 1 1 d . . .
C24 C 0.31701(19) 0.84589(18) 0.23230(13) 0.0175(4) Uani 1 1 d . . .
H24 H 0.2982 0.7945 0.1769 0.021 Uiso 1 1 calc R . .
C25 C 0.3671(2) 0.96677(19) 0.25385(14) 0.0210(4) Uani 1 1 d . . .
C26 C 0.3984(2) 1.04526(19) 0.33399(14) 0.0216(4) Uani 1 1 d . . .
H26 H 0.4339 1.1281 0.3474 0.026 Uiso 1 1 calc R . .
C27 C 0.3758(2) 0.99795(18) 0.39338(13) 0.0201(4) Uani 1 1 d . . .
C28 C 0.32451(19) 0.87735(18) 0.37497(12) 0.0171(4) Uani 1 1 d . . .
H28 H 0.3100 0.8471 0.4170 0.020 Uiso 1 1 calc R . .
C29 C 0.2776(2) 0.43516(19) 0.01484(13) 0.0210(4) Uani 1 1 d . . .
H29A H 0.3641 0.4938 0.0328 0.025 Uiso 1 1 calc R . .
H29B H 0.2327 0.4471 -0.0314 0.025 Uiso 1 1 calc R . .
C30 C 0.2859(2) 0.3120(2) -0.01541(15) 0.0264(5) Uani 1 1 d . . .
H30A H 0.3355 0.3007 0.0293 0.032 Uiso 1 1 calc R . .
H30B H 0.2001 0.2523 -0.0317 0.032 Uiso 1 1 calc R . .
C31 C 0.3467(3) 0.2946(2) -0.08641(15) 0.0320(5) Uani 1 1 d . . .
H31 H 0.3053 0.2986 -0.1346 0.038 Uiso 1 1 calc R . .
C32 C 0.4535(3) 0.2741(3) -0.08696(17) 0.0388(6) Uani 1 1 d . . .
H32A H 0.4975 0.2695 -0.0398 0.047 Uiso 1 1 calc R . .
H32B H 0.4867 0.2639 -0.1345 0.047 Uiso 1 1 calc R . .
C33 C -0.2375(2) 0.27360(18) 0.00838(12) 0.0193(4) Uani 1 1 d . . .
H33A H -0.2100 0.2340 -0.0405 0.023 Uiso 1 1 calc R . .
H33B H -0.2840 0.3220 -0.0062 0.023 Uiso 1 1 calc R . .
C34 C -0.3252(2) 0.1805(2) 0.03258(16) 0.0338(6) Uani 1 1 d . . .
H34A H -0.3941 0.1268 -0.0157 0.041 Uiso 1 1 calc R . .
H34B H -0.2774 0.1329 0.0470 0.041 Uiso 1 1 calc R . .
C35 C -0.3822(3) 0.2249(4) 0.1011(2) 0.0562(10) Uani 1 1 d . . .
H35 H -0.4240 0.1696 0.1235 0.067 Uiso 1 1 calc R . .
C36 C -0.3807(3) 0.3364(4) 0.1351(2) 0.0623(10) Uani 1 1 d . . .
H36A H -0.3401 0.3949 0.1148 0.075 Uiso 1 1 calc R . .
H36B H -0.4203 0.3565 0.1792 0.075 Uiso 1 1 calc R . .
C37 C 0.1021(3) 0.1398(2) 0.12192(14) 0.0276(5) Uani 1 1 d . . .
H37A H 0.1902 0.1480 0.1179 0.033 Uiso 1 1 calc R . .
H37B H 0.0606 0.1552 0.0763 0.033 Uiso 1 1 calc R . .
C38 C 0.0318(3) 0.0187(2) 0.12033(16) 0.0397(7) Uani 1 1 d . . .
H38A H 0.0671 -0.0400 0.0898 0.048 Uiso 1 1 calc R . .
H38B H -0.0587 -0.0065 0.0945 0.048 Uiso 1 1 calc R . .
C39 C 0.0496(2) 0.03150(19) 0.21014(14) 0.0265(5) Uani 1 1 d . . .
H39A H -0.0327 0.0034 0.2240 0.032 Uiso 1 1 calc R . .
H39B H 0.1020 -0.0139 0.2224 0.032 Uiso 1 1 calc R . .
C40 C 0.1162(2) 0.16392(19) 0.25742(13) 0.0216(4) Uani 1 1 d . . .
H40A H 0.0786 0.1918 0.3042 0.026 Uiso 1 1 calc R . .
H40B H 0.2070 0.1816 0.2782 0.026 Uiso 1 1 calc R . .

loop_
_atom_site_aniso_label
_atom_site_aniso_U_11
_atom_site_aniso_U_22
_atom_site_aniso_U_33
_atom_site_aniso_U_23
_atom_site_aniso_U_13
_atom_site_aniso_U_12
Ru1 0.01830(8) 0.01073(7) 0.01376(7) 0.00725(6) 0.00603(6) 0.00751(6)
Ru2 0.01709(8) 0.01063(7) 0.01342(7) 0.00722(6) 0.00574(6) 0.00709(6)
N1 0.0199(8) 0.0137(8) 0.0169(8) 0.0094(6) 0.0066(6) 0.0078(7)
N2 0.0181(8) 0.0132(8) 0.0174(8) 0.0079(6) 0.0068(6) 0.0082(6)
N3 0.0188(8) 0.0124(8) 0.0161(8) 0.0078(6) 0.0044(6) 0.0076(6)
N4 0.0185(8) 0.0126(8) 0.0172(8) 0.0083(6) 0.0064(6) 0.0072(6)
O1 0.0235(7) 0.0138(7) 0.0171(7) 0.0077(6) 0.0047(6) 0.0074(6)
O2 0.0220(7) 0.0146(7) 0.0164(7) 0.0078(6) 0.0038(6) 0.0073(6)
O3 0.0255(8) 0.0165(7) 0.0206(7) 0.0112(6) 0.0116(6) 0.0122(6)
O4 0.0239(7) 0.0165(7) 0.0173(7) 0.0101(6) 0.0096(6) 0.0106(6)
O5 0.0361(9) 0.0143(7) 0.0187(7) 0.0088(6) 0.0086(6) 0.0138(6)
Cl1 0.0230(2) 0.0146(2) 0.0206(2) 0.01113(18) 0.00711(18) 0.00986(18)
Cl2 0.0235(3) 0.0370(3) 0.0493(4) 0.0205(3) 0.0148(3) 0.0173(2)
Cl3 0.0391(3) 0.0145(2) 0.0262(3) 0.0060(2) 0.0097(2) 0.0090(2)
Cl4 0.0416(3) 0.0265(3) 0.0352(3) 0.0231(3) 0.0135(3) 0.0076(2)
Cl5 0.0367(3) 0.0163(2) 0.0231(3) 0.0026(2) -0.0013(2) 0.0094(2)
Cl6 0.0466(3) 0.0232(3) 0.0214(2) 0.0150(2) 0.0122(2) 0.0130(2)
Cl7 0.0211(3) 0.0243(3) 0.0472(3) 0.0161(2) 0.0078(2) 0.0131(2)
Cl8 0.0503(4) 0.0256(3) 0.0249(3) 0.0166(2) 0.0211(3) 0.0155(3)
Cl9 0.0343(3) 0.0152(2) 0.0357(3) 0.0094(2) 0.0023(2) 0.0022(2)
C1 0.0206(10) 0.0144(9) 0.0179(9) 0.0072(8) 0.0065(8) 0.0077(8)
C2 0.0170(9) 0.0151(9) 0.0159(9) 0.0066(7) 0.0055(7) 0.0074(7)
C3 0.0193(9) 0.0159(9) 0.0140(9) 0.0072(7) 0.0061(7) 0.0080(8)
C4 0.0225(10) 0.0167(9) 0.0154(9) 0.0090(8) 0.0092(8) 0.0081(8)
C5 0.0200(9) 0.0114(9) 0.0163(9) 0.0063(7) 0.0026(7) 0.0068(7)
C6 0.0209(10) 0.0142(9) 0.0212(10) 0.0085(8) 0.0064(8) 0.0063(8)
C7 0.0169(9) 0.0138(9) 0.0275(11) 0.0063(8) 0.0019(8) 0.0068(8)
C8 0.0268(11) 0.0122(9) 0.0195(10) 0.0060(8) -0.0029(8) 0.0075(8)
C9 0.0293(11) 0.0130(9) 0.0145(9) 0.0063(8) 0.0038(8) 0.0066(8)
C10 0.0214(10) 0.0140(9) 0.0181(9) 0.0066(8) 0.0057(8) 0.0075(8)
C11 0.0176(9) 0.0160(9) 0.0211(10) 0.0122(8) 0.0078(8) 0.0093(8)
C12 0.0216(10) 0.0157(9) 0.0209(10) 0.0103(8) 0.0088(8) 0.0093(8)
C13 0.0271(11) 0.0227(10) 0.0216(10) 0.0146(9) 0.0138(8) 0.0151(9)
C14 0.0242(11) 0.0187(10) 0.0327(12) 0.0179(9) 0.0141(9) 0.0107(8)
C15 0.0217(10) 0.0139(9) 0.0290(11) 0.0105(8) 0.0057(8) 0.0069(8)
C16 0.0225(10) 0.0171(10) 0.0209(10) 0.0102(8) 0.0060(8) 0.0083(8)
C17 0.0221(10) 0.0165(9) 0.0157(9) 0.0101(8) 0.0094(8) 0.0110(8)
C18 0.0210(10) 0.0163(10) 0.0229(10) 0.0111(8) 0.0080(8) 0.0076(8)
C19 0.0209(10) 0.0267(11) 0.0289(11) 0.0171(9) 0.0118(9) 0.0147(9)
C20 0.0325(12) 0.0215(11) 0.0254(11) 0.0138(9) 0.0153(9) 0.0183(9)
C21 0.0313(11) 0.0150(9) 0.0174(9) 0.0089(8) 0.0090(8) 0.0107(8)
C22 0.0219(10) 0.0172(10) 0.0183(9) 0.0095(8) 0.0072(8) 0.0095(8)
C23 0.0162(9) 0.0124(9) 0.0211(10) 0.0085(8) 0.0055(7) 0.0072(7)
C24 0.0188(10) 0.0161(9) 0.0208(10) 0.0091(8) 0.0070(8) 0.0072(8)
C25 0.0212(10) 0.0209(11) 0.0273(11) 0.0163(9) 0.0074(8) 0.0075(8)
C26 0.0218(10) 0.0130(9) 0.0304(11) 0.0108(9) 0.0036(9) 0.0041(8)
C27 0.0219(10) 0.0157(10) 0.0219(10) 0.0055(8) 0.0025(8) 0.0079(8)
C28 0.0189(10) 0.0158(9) 0.0199(10) 0.0092(8) 0.0046(8) 0.0078(8)
C29 0.0295(11) 0.0209(10) 0.0214(10) 0.0112(8) 0.0147(9) 0.0140(9)
C30 0.0335(12) 0.0236(11) 0.0274(11) 0.0098(9) 0.0128(10) 0.0146(10)
C31 0.0431(15) 0.0304(13) 0.0252(12) 0.0087(10) 0.0086(10) 0.0177(11)
C32 0.0372(14) 0.0396(15) 0.0332(14) 0.0045(12) 0.0100(11) 0.0130(12)
C33 0.0236(10) 0.0172(10) 0.0170(9) 0.0074(8) 0.0033(8) 0.0059(8)
C34 0.0294(12) 0.0293(13) 0.0386(14) 0.0219(11) -0.0020(10) -0.0022(10)
C35 0.0354(16) 0.087(3) 0.0463(18) 0.0438(19) 0.0081(13) 0.0000(16)
C36 0.050(2) 0.093(3) 0.0328(16) 0.0100(18) 0.0161(14) 0.020(2)
C37 0.0465(14) 0.0194(11) 0.0232(11) 0.0083(9) 0.0136(10) 0.0176(10)
C38 0.0661(19) 0.0189(12) 0.0268(12) 0.0075(10) 0.0028(12) 0.0083(12)
C39 0.0381(13) 0.0151(10) 0.0283(12) 0.0104(9) 0.0075(10) 0.0095(9)
C40 0.0305(11) 0.0160(10) 0.0225(10) 0.0110(8) 0.0034(9) 0.0106(9)

loop_
_atom_type_symbol
_atom_type_description
_atom_type_scat_dispersion_real
_atom_type_scat_dispersion_imag
_atom_type_scat_source
C C 0.0033 0.0016 'International Tables Vol C Tables 4.2.6.8 and 6.1.1.4'
H H 0.0000 0.0000 'International Tables Vol C Tables 4.2.6.8 and 6.1.1.4'
N N 0.0061 0.0033 'International Tables Vol C Tables 4.2.6.8 and 6.1.1.4'
O O 0.0106 0.0060 'International Tables Vol C Tables 4.2.6.8 and 6.1.1.4'
Cl Cl 0.1484 0.1585 'International Tables Vol C Tables 4.2.6.8 and 6.1.1.4'
Ru Ru -1.2594 0.8363 'International Tables Vol C Tables 4.2.6.8 and 6.1.1.4'

loop_
_geom_angle_atom_site_label_1
_geom_angle_atom_site_label_2
_geom_angle_atom_site_label_3
_geom_angle
_geom_angle_site_symmetry_1
_geom_angle_site_symmetry_3
_geom_angle_publ_flag
N3 Ru1 N1 93.14(7) . . ?
N3 Ru1 O1 178.09(6) . . ?
N1 Ru1 O1 88.76(6) . . ?
N3 Ru1 O3 90.98(6) . . ?
N1 Ru1 O3 175.69(6) . . ?
O1 Ru1 O3 87.12(6) . . ?
N3 Ru1 Ru2 89.29(5) . . ?
N1 Ru1 Ru2 89.98(5) . . ?
O1 Ru1 Ru2 90.89(4) . . ?
O3 Ru1 Ru2 88.80(4) . . ?
N3 Ru1 O5 97.73(6) . . ?
N1 Ru1 O5 98.96(6) . . ?
O1 Ru1 O5 81.79(5) . . ?
O3 Ru1 O5 81.72(5) . . ?
Ru2 Ru1 O5 168.27(4) . . ?
O4 Ru2 N2 177.10(6) . . ?
O4 Ru2 N4 89.92(6) . . ?
N2 Ru2 N4 92.15(7) . . ?
O4 Ru2 O2 88.89(6) . . ?
N2 Ru2 O2 88.92(6) . . ?
N4 Ru2 O2 176.22(6) . . ?
O4 Ru2 Ru1 88.63(4) . . ?
N2 Ru2 Ru1 89.33(5) . . ?
N4 Ru2 Ru1 89.97(5) . . ?
O2 Ru2 Ru1 86.41(4) . . ?
O4 Ru2 Cl1 89.54(4) . . ?
N2 Ru2 Cl1 92.13(5) . . ?
N4 Ru2 Cl1 99.34(5) . . ?
O2 Ru2 Cl1 84.24(4) . . ?
Ru1 Ru2 Cl1 170.508(14) . . ?
C3 N1 C11 115.62(16) . . ?
C3 N1 Ru1 119.01(13) . . ?
C11 N1 Ru1 125.28(13) . . ?
C3 N2 C17 115.19(16) . . ?
C3 N2 Ru2 118.68(13) . . ?
C17 N2 Ru2 125.66(12) . . ?
C2 N3 C5 118.00(17) . . ?
C2 N3 Ru1 120.43(13) . . ?
C5 N3 Ru1 121.25(13) . . ?
C2 N4 C23 116.98(17) . . ?
C2 N4 Ru2 118.14(13) . . ?
C23 N4 Ru2 124.71(13) . . ?
C4 O1 Ru1 117.55(13) . . ?
C4 O2 Ru2 120.80(13) . . ?
C1 O3 Ru1 118.76(13) . . ?
C1 O4 Ru2 119.52(13) . . ?
C40 O5 C37 105.50(16) . . ?
C40 O5 Ru1 136.24(12) . . ?
C37 O5 Ru1 118.01(12) . . ?
O4 C1 O3 123.41(18) . . ?
O4 C1 C29 117.52(18) . . ?
O3 C1 C29 119.07(18) . . ?
N3 C2 N4 121.52(18) . . ?
N2 C3 N1 122.03(18) . . ?
O2 C4 O1 123.49(19) . . ?
O2 C4 C33 119.76(18) . . ?
O1 C4 C33 116.75(18) . . ?
C10 C5 C6 120.50(18) . . ?
C10 C5 N3 119.00(18) . . ?
C6 C5 N3 120.43(18) . . ?
C7 C6 C5 118.46(19) . . ?
C6 C7 C8 122.48(19) . . ?
C6 C7 Cl7 119.42(17) . . ?
C8 C7 Cl7 118.09(16) . . ?
C9 C8 C7 117.53(19) . . ?
C8 C9 C10 121.90(19) . . ?
C8 C9 Cl6 118.92(16) . . ?
C10 C9 Cl6 119.17(17) . . ?
C9 C10 C5 119.12(19) . . ?
C16 C11 C12 120.56(18) . . ?
C16 C11 N1 119.48(18) . . ?
C12 C11 N1 119.95(18) . . ?
C13 C12 C11 118.9(2) . . ?
C14 C13 C12 122.2(2) . . ?
C14 C13 Cl8 119.59(16) . . ?
C12 C13 Cl8 118.25(17) . . ?
C13 C14 C15 117.52(19) . . ?
C16 C15 C14 122.3(2) . . ?
C16 C15 Cl9 118.55(17) . . ?
C14 C15 Cl9 119.18(16) . . ?
C15 C16 C11 118.51(19) . . ?
C18 C17 C22 120.50(19) . . ?
C18 C17 N2 120.18(18) . . ?
C22 C17 N2 119.29(18) . . ?
C17 C18 C19 118.3(2) . . ?
C20 C19 C18 122.7(2) . . ?
C20 C19 Cl2 118.45(17) . . ?
C18 C19 Cl2 118.80(18) . . ?
C19 C20 C21 117.31(19) . . ?
C22 C21 C20 122.1(2) . . ?
C22 C21 Cl3 119.21(17) . . ?
C20 C21 Cl3 118.72(16) . . ?
C21 C22 C17 119.0(2) . . ?
C24 C23 C28 120.13(18) . . ?
C24 C23 N4 119.24(18) . . ?
C28 C23 N4 120.55(18) . . ?
C25 C24 C23 118.51(19) . . ?
C24 C25 C26 122.9(2) . . ?
C24 C25 Cl4 119.26(17) . . ?
C26 C25 Cl4 117.82(16) . . ?
C27 C26 C25 117.24(19) . . ?
C26 C27 C28 122.2(2) . . ?
C26 C27 Cl5 119.31(16) . . ?
C28 C27 Cl5 118.45(16) . . ?
C27 C28 C23 119.03(19) . . ?
C1 C29 C30 114.70(18) . . ?
C31 C30 C29 110.74(19) . . ?
C32 C31 C30 124.6(3) . . ?
C4 C33 C34 112.05(18) . . ?
C35 C34 C33 116.1(2) . . ?
C36 C35 C34 126.3(3) . . ?
O5 C37 C38 104.73(19) . . ?
C37 C38 C39 104.8(2) . . ?
C40 C39 C38 104.45(18) . . ?
O5 C40 C39 105.63(17) . . ?

loop_
_geom_bond_atom_site_label_1
_geom_bond_atom_site_label_2
_geom_bond_distance
_geom_bond_site_symmetry_2
_geom_bond_publ_flag
Ru1 N3 2.0279(17) . ?
Ru1 N1 2.0342(17) . ?
Ru1 O1 2.0351(14) . ?
Ru1 O3 2.0482(14) . ?
Ru1 Ru2 2.3227(2) . ?
Ru1 O5 2.4017(14) . ?
Ru2 O4 2.0482(14) . ?
Ru2 N2 2.0529(16) . ?
Ru2 N4 2.0583(17) . ?
Ru2 O2 2.0707(14) . ?
Ru2 Cl1 2.4605(5) . ?
N1 C3 1.324(3) . ?
N1 C11 1.424(2) . ?
N2 C3 1.318(2) . ?
N2 C17 1.434(2) . ?
N3 C2 1.319(3) . ?
N3 C5 1.431(2) . ?
N4 C2 1.324(3) . ?
N4 C23 1.428(2) . ?
O1 C4 1.279(2) . ?
O2 C4 1.262(2) . ?
O3 C1 1.277(2) . ?
O4 C1 1.265(2) . ?
O5 C40 1.445(2) . ?
O5 C37 1.448(3) . ?
Cl2 C19 1.738(2) . ?
Cl3 C21 1.740(2) . ?
Cl4 C25 1.740(2) . ?
Cl5 C27 1.744(2) . ?
Cl6 C9 1.738(2) . ?
Cl7 C7 1.740(2) . ?
Cl8 C13 1.743(2) . ?
Cl9 C15 1.732(2) . ?
C1 C29 1.502(3) . ?
C4 C33 1.501(3) . ?
C5 C10 1.389(3) . ?
C5 C6 1.393(3) . ?
C6 C7 1.386(3) . ?
C7 C8 1.387(3) . ?
C8 C9 1.384(3) . ?
C9 C10 1.387(3) . ?
C11 C16 1.390(3) . ?
C11 C12 1.393(3) . ?
C12 C13 1.387(3) . ?
C13 C14 1.379(3) . ?
C14 C15 1.392(3) . ?
C15 C16 1.387(3) . ?
C17 C18 1.386(3) . ?
C17 C22 1.389(3) . ?
C18 C19 1.389(3) . ?
C19 C20 1.377(3) . ?
C20 C21 1.384(3) . ?
C21 C22 1.382(3) . ?
C23 C24 1.394(3) . ?
C23 C28 1.397(3) . ?
C24 C25 1.380(3) . ?
C25 C26 1.388(3) . ?
C26 C27 1.381(3) . ?
C27 C28 1.385(3) . ?
C29 C30 1.521(3) . ?
C30 C31 1.492(3) . ?
C31 C32 1.313(4) . ?
C33 C34 1.522(3) . ?
C34 C35 1.475(5) . ?
C35 C36 1.346(6) . ?
C37 C38 1.506(3) . ?
C38 C39 1.531(3) . ?
C39 C40 1.529(3) . ?
